data_4321853
loop_
_publ_author_name
'Wayne A. King'
'Brian L. Scott'
'Juergen Eckert'
'Gregory J. Kubas'

_publ_section_title
;
 Reversible Displacement of Polyagostic Interactions in 16e
 [Mn(CO)(R2PC2H4PR2)2]+ by H2, N2, and SO2. Binding and Activation of
 \h2-H2 trans to CO Is Nearly Invariant to Changes in Charge and cis
 Ligands
;
_journal_name_full 'Inorganic Chemistry'
_journal_page_first 1069
_journal_page_last 1084
_journal_paper_doi 10.1021/ic981263l
_journal_volume 38
_journal_year 1999
_chemical_formula_sum 'C45 H48 F20 Ga Mn O P4'
_chemical_formula_weight 1233.37
_chemical_name_systematic
; 
 ? 
;
_space_group_IT_number 18
_symmetry_cell_setting orthorhombic
_symmetry_space_group_name_Hall 'P 2 2ab'
_symmetry_space_group_name_H-M 'P 21 21 2'
_atom_sites_solution_hydrogens geom
_atom_sites_solution_primary direct
_atom_sites_solution_secondary difmap
_audit_creation_method SHELXL
_cell_angle_alpha 90.00
_cell_angle_beta 90.00
_cell_angle_gamma 90.00
_cell_formula_units_Z 2
_cell_length_a 17.528(4)
_cell_length_b 18.192(4)
_cell_length_c 8.169(2)
_cell_measurement_temperature 110
_cell_volume 2604.8(10)
_computing_cell_refinement 'SMART 4.210 (Bruker)'
_computing_data_collection 'SMART 4.210 (Bruker)'
_computing_data_reduction 'SMART 4.210 (Bruker)'
_computing_molecular_graphics 'SHELXTL 4.2/360 (Siemens)'
_computing_publication_material 'SHELXTL 4.2/360 (Siemens)'
_computing_structure_refinement 'SHELXL-93 (Sheldrick, 1993)'
_computing_structure_solution 'SHELXS-86 (Sheldrick, 1990)'
_diffrn_ambient_temperature 110
_diffrn_measurement_device 'Bruker P4/CCD/PC'
_diffrn_measurement_method '\f and \w scans'
_diffrn_radiation_monochromator graphite
_diffrn_radiation_source 'fine-focus sealed tube'
_diffrn_radiation_type MoK\a
_diffrn_radiation_wavelength 0.71073
_diffrn_reflns_av_R_equivalents 0.0603
_diffrn_reflns_av_sigmaI/netI 0.1102
_diffrn_reflns_limit_h_max 19
_diffrn_reflns_limit_h_min -18
_diffrn_reflns_limit_k_max 19
_diffrn_reflns_limit_k_min -20
_diffrn_reflns_limit_l_max 7
_diffrn_reflns_limit_l_min -8
_diffrn_reflns_number 6460
_diffrn_reflns_theta_max 23.54
_diffrn_reflns_theta_min 1.61
_diffrn_standards_decay_% 0
_diffrn_standards_interval_count 97
_diffrn_standards_number 3
_exptl_absorpt_coefficient_mu 0.988
_exptl_absorpt_correction_type 'empirical (SADABS, 1996)'
_exptl_crystal_colour blue
_exptl_crystal_density_diffrn 1.573
_exptl_crystal_density_method 'not measured'
_exptl_crystal_description 'rectangular block'
_exptl_crystal_F_000 1244
_exptl_crystal_size_max 0.21
_exptl_crystal_size_mid 0.12
_exptl_crystal_size_min 0.08
_refine_diff_density_max 0.723
_refine_diff_density_min -0.433
_refine_diff_density_rms 0.085
_refine_ls_abs_structure_details 'Flack H D (1983), Acta Cryst. A39, 876-881'
_refine_ls_abs_structure_Flack 0.11(4)
_refine_ls_extinction_method none
_refine_ls_goodness_of_fit_all 1.089
_refine_ls_goodness_of_fit_obs 1.202
_refine_ls_hydrogen_treatment noref
_refine_ls_matrix_type full
_refine_ls_number_parameters 328
_refine_ls_number_reflns 3607
_refine_ls_number_restraints 0
_refine_ls_restrained_S_all 1.089
_refine_ls_restrained_S_obs 1.202
_refine_ls_R_factor_all 0.1142
_refine_ls_R_factor_obs 0.0748
_refine_ls_shift/esd_max 0.006
_refine_ls_shift/esd_mean 0.001
_refine_ls_structure_factor_coef Fsqd
_refine_ls_weighting_details 'w=1/[\s^2^(Fo^2^)+(0.0672P)^2^+0.0000P] where P=(Fo^2^+2Fc^2^)/3'
_refine_ls_weighting_scheme calc
_refine_ls_wR_factor_all 0.1624
_refine_ls_wR_factor_obs 0.1463
_reflns_number_observed 2488
_reflns_number_total 3607
_reflns_observed_criterion >2sigma(I)
_cod_data_source_file ic981263l_1.cif
_cod_data_source_block ccd1
_cod_depositor_comments
;
The following automatic conversions were performed:

'_refine_ls_weighting_scheme' value 'calc
w=1/[\s^2^(Fo^2^)+(0.0672P)^2^+0.0000P] where P=(Fo^2^+2Fc^2^)/3' was
changed to 'calc'. New tag '_refine_ls_weighting_details' was
created. The value of the new tag was set to
'w=1/[\s^2^(Fo^2^)+(0.0672P)^2^+0.0000P] where P=(Fo^2^+2Fc^2^)/3'.

Automatic conversion script
Id: cif_fix_values 3143 2015-03-26 13:38:13Z robertas 
;
_cod_database_code 4321853

loop_
_symmetry_equiv_pos_as_xyz
'x, y, z'
'-x, -y, z'
'-x+1/2, y+1/2, -z'
'x+1/2, -y+1/2, -z'

loop_
_atom_site_aniso_label
_atom_site_aniso_U_11
_atom_site_aniso_U_22
_atom_site_aniso_U_33
_atom_site_aniso_U_23
_atom_site_aniso_U_13
_atom_site_aniso_U_12
Mn1 0.0306(9) 0.0319(9) 0.0248(12) 0.000 0.000 0.0026(13)
Ga1 0.0391(8) 0.0464(8) 0.0489(11) 0.000 0.000 0.0020(11)
P1 0.037(2) 0.045(2) 0.071(3) -0.003(2) -0.002(2) -0.006(2)
P2 0.044(2) 0.041(2) 0.033(2) 0.005(2) 0.004(2) 0.0141(15)
C1 0.058(10) 0.038(5) 0.056(9) -0.011(6) 0.018(6) -0.002(5)
C2 0.062(9) 0.040(7) 0.093(12) -0.026(7) 0.013(8) -0.019(7)
C3 0.086(11) 0.026(6) 0.090(12) 0.003(7) 0.030(9) -0.004(7)
C4 0.146(15) 0.056(9) 0.032(9) 0.010(8) 0.012(9) 0.010(10)
C5 0.093(12) 0.084(10) 0.062(11) 0.033(9) -0.029(8) -0.036(9)
C6 0.067(8) 0.046(7) 0.054(10) 0.010(7) -0.029(7) -0.015(6)
C7 0.033(5) 0.042(8) 0.043(7) 0.001(5) 0.004(5) 0.005(4)
C8 0.047(7) 0.060(8) 0.042(8) 0.005(7) -0.012(6) -0.015(6)
C9 0.052(8) 0.077(9) 0.058(10) 0.012(8) 0.012(7) 0.012(7)
C10 0.044(8) 0.116(11) 0.041(9) 0.006(9) 0.002(7) 0.028(8)
C11 0.052(8) 0.106(12) 0.047(9) -0.023(7) -0.002(7) 0.005(7)
C12 0.053(8) 0.077(9) 0.052(9) -0.018(7) -0.008(6) 0.028(6)
C13 0.040(8) 0.047(8) 0.066(12) 0.000 0.000 0.026(10)
C14 0.091(12) 0.140(16) 0.099(15) -0.066(12) 0.003(10) -0.022(11)
C15 0.130(15) 0.180(18) 0.125(15) -0.065(14) -0.029(12) -0.087(13)
C16 0.081(12) 0.073(10) 0.171(21) 0.019(12) 0.009(13) -0.036(9)
C17 0.143(17) 0.136(16) 0.118(17) 0.083(14) 0.016(14) 0.008(12)
C18 0.049(9) 0.082(9) 0.088(12) 0.033(9) -0.006(7) 0.008(7)
C19 0.124(12) 0.128(12) 0.007(7) 0.007(8) 0.001(7) -0.013(10)
C20 0.058(8) 0.062(8) 0.053(9) -0.003(7) -0.003(6) 0.014(7)
C21 0.096(11) 0.097(10) 0.078(11) -0.022(9) 0.002(8) 0.064(9)
C22 0.046(7) 0.093(9) 0.040(8) -0.017(7) -0.002(6) 0.009(6)
C23 0.045(7) 0.060(8) 0.102(13) 0.003(8) 0.006(7) -0.004(6)
O1 0.118(9) 0.085(7) 0.048(8) 0.000 0.000 -0.007(10)
F2 0.039(4) 0.086(5) 0.119(7) 0.003(5) 0.006(4) 0.006(3)
F3 0.096(6) 0.072(5) 0.115(7) -0.017(5) 0.053(5) -0.032(4)
F4 0.208(9) 0.075(5) 0.103(7) 0.034(5) 0.033(6) -0.030(6)
F5 0.196(10) 0.081(6) 0.106(8) 0.045(6) -0.078(7) -0.046(6)
F6 0.073(5) 0.076(5) 0.092(6) 0.011(4) -0.035(4) -0.017(4)
F8 0.074(5) 0.054(4) 0.102(6) 0.005(4) -0.021(4) 0.007(4)
F9 0.074(5) 0.100(6) 0.090(6) 0.034(5) 0.000(5) 0.030(4)
F10 0.060(5) 0.215(10) 0.082(7) -0.020(6) -0.027(4) 0.041(5)
F11 0.093(6) 0.166(9) 0.106(7) -0.086(7) -0.035(5) 0.024(6)
F12 0.073(5) 0.088(5) 0.095(6) -0.038(5) -0.016(4) 0.013(4)

loop_
_atom_site_label
_atom_site_type_symbol
_atom_site_fract_x
_atom_site_fract_y
_atom_site_fract_z
_atom_site_U_iso_or_equiv
_atom_site_thermal_displace_type
_atom_site_occupancy
_atom_site_calc_flag
_atom_site_refinement_flags
_atom_site_disorder_group
Mn1 Mn 0.0000 0.0000 0.9244(2) 0.0291(5) Uani 1 d S .
Ga1 Ga 1.0000 0.5000 0.9561(2) 0.0448(4) Uani 1 d S .
P1 P 0.0935(2) 0.0856(2) 0.9399(5) 0.0511(10) Uani 1 d . .
P2 P 0.0982(2) -0.0816(2) 0.9389(4) 0.0390(8) Uani 1 d . .
C1 C 0.9819(6) 0.4153(5) 1.1121(15) 0.051(3) Uani 1 d . .
C2 C 0.9116(8) 0.3790(6) 1.1264(18) 0.065(4) Uani 1 d . .
C3 C 0.9018(9) 0.3282(6) 1.2520(20) 0.067(4) Uani 1 d . .
C4 C 0.9604(11) 0.3136(8) 1.3550(18) 0.078(5) Uani 1 d . .
C5 C 1.0285(8) 0.3490(8) 1.3327(20) 0.080(5) Uani 1 d . .
C6 C 1.0376(7) 0.3960(6) 1.2215(16) 0.055(3) Uani 1 d . .
C7 C 0.9108(5) 0.5203(5) 0.8064(13) 0.040(3) Uani 1 d . .
C8 C 0.8721(6) 0.5844(7) 0.7907(15) 0.050(3) Uani 1 d . .
C9 C 0.8153(7) 0.5973(7) 0.6839(17) 0.063(3) Uani 1 d . .
C10 C 0.7939(6) 0.5423(9) 0.5777(17) 0.067(4) Uani 1 d . .
C11 C 0.8302(7) 0.4760(7) 0.5861(16) 0.068(4) Uani 1 d . .
C12 C 0.8860(6) 0.4654(7) 0.6983(16) 0.061(3) Uani 1 d . .
C13 C 0.0000 0.0000 0.7134(21) 0.051(4) Uani 1 d S .
C14 C 0.1129(9) 0.1163(10) 1.1527(21) 0.110(7) Uani 1 d . .
H14A H 0.0707(9) 0.1469(10) 1.1884(21) 0.132 Uiso 1 calc R .
H14B H 0.1140(9) 0.0733(10) 1.2228(21) 0.132 Uiso 1 calc R .
C15 C 0.1854(9) 0.1583(11) 1.1777(22) 0.145(8) Uani 1 d . .
H15A H 0.1901(9) 0.1715(11) 1.2910(22) 0.217 Uiso 1 calc R .
H15B H 0.1845(9) 0.2021(11) 1.1120(22) 0.217 Uiso 1 calc R .
H15C H 0.2280(9) 0.1283(11) 1.1462(22) 0.217 Uiso 1 calc R .
C16 C 0.0950(10) 0.1735(8) 0.8263(27) 0.109(6) Uani 1 d . .
H16A H 0.0494(10) 0.2009(8) 0.8545(27) 0.130 Uiso 1 calc R .
H16B H 0.1385(10) 0.2019(8) 0.8636(27) 0.130 Uiso 1 calc R .
C17 C 0.0991(11) 0.1676(10) 0.6441(24) 0.132(8) Uani 1 d . .
H17A H 0.0998(11) 0.2160(10) 0.5970(24) 0.199 Uiso 1 calc R .
H17B H 0.0554(11) 0.1412(10) 0.6045(24) 0.199 Uiso 1 calc R .
H17C H 0.1447(11) 0.1418(10) 0.6136(24) 0.199 Uiso 1 calc R .
C18 C 0.1023(8) -0.1393(8) 1.1181(18) 0.073(4) Uani 1 d . .
H18A H 0.0649(8) -0.1782(8) 1.1060(18) 0.088 Uiso 1 calc R .
H18B H 0.1522(8) -0.1622(8) 1.1223(18) 0.088 Uiso 1 calc R .
C19 C 0.0878(9) -0.1001(8) 1.2835(15) 0.086(4) Uani 1 d . .
C20 C 0.1119(7) -0.1428(6) 0.7604(15) 0.058(3) Uani 1 d . .
H20A H 0.0649(7) -0.1699(6) 0.7429(15) 0.069 Uiso 1 calc R .
H20B H 0.1201(7) -0.1124(6) 0.6646(15) 0.069 Uiso 1 calc R .
C21 C 0.1773(7) -0.1983(7) 0.7711(17) 0.090(5) Uani 1 d . .
H21A H 0.1791(7) -0.2269(7) 0.6724(17) 0.135 Uiso 1 calc R .
H21B H 0.1691(7) -0.2303(7) 0.8629(17) 0.135 Uiso 1 calc R .
H21C H 0.2247(7) -0.1725(7) 0.7847(17) 0.135 Uiso 1 calc R .
C22 C 0.1892(6) -0.0325(7) 0.9604(15) 0.059(4) Uani 1 d . .
H22A H 0.2014(6) -0.0267(7) 1.0755(15) 0.071 Uiso 1 calc R .
H22B H 0.2296(6) -0.0607(7) 0.9093(15) 0.071 Uiso 1 calc R .
C23 C 0.1832(6) 0.0429(7) 0.8793(18) 0.069(4) Uani 1 d . .
H23A H 0.1850(6) 0.0376(7) 0.7612(18) 0.083 Uiso 1 calc R .
H23B H 0.2257(6) 0.0735(7) 0.9131(18) 0.083 Uiso 1 calc R .
O1 O 0.0000 0.0000 0.5699(15) 0.084(3) Uani 1 d S .
F2 F 0.8538(4) 0.3946(4) 1.0336(10) 0.081(2) Uani 1 d . .
F3 F 0.8337(4) 0.2953(4) 1.2707(10) 0.094(3) Uani 1 d . .
F4 F 0.9483(6) 0.2603(4) 1.4738(12) 0.129(3) Uani 1 d . .
F5 F 1.0852(6) 0.3275(4) 1.4401(12) 0.128(4) Uani 1 d . .
F6 F 1.1063(4) 0.4307(4) 1.2105(10) 0.080(2) Uani 1 d . .
F8 F 0.8909(4) 0.6423(4) 0.8874(9) 0.076(2) Uani 1 d . .
F9 F 0.7785(4) 0.6623(4) 0.6739(10) 0.088(2) Uani 1 d . .
F10 F 0.7382(4) 0.5529(6) 0.4721(10) 0.119(3) Uani 1 d . .
F11 F 0.8096(4) 0.4214(6) 0.4871(11) 0.122(4) Uani 1 d . .
F12 F 0.9237(4) 0.4006(4) 0.6984(10) 0.085(2) Uani 1 d . .

loop_
_atom_type_symbol
_atom_type_description
_atom_type_scat_dispersion_real
_atom_type_scat_dispersion_imag
_atom_type_scat_source
C C 0.0033 0.0016 'International Tables Vol C Tables 4.2.6.8 and 6.1.1.4'
H H 0.0000 0.0000 'International Tables Vol C Tables 4.2.6.8 and 6.1.1.4'
O O 0.0106 0.0060 'International Tables Vol C Tables 4.2.6.8 and 6.1.1.4'
F F 0.0171 0.0103 'International Tables Vol C Tables 4.2.6.8 and 6.1.1.4'
P P 0.1023 0.0942 'International Tables Vol C Tables 4.2.6.8 and 6.1.1.4'
Mn Mn 0.3368 0.7283 'International Tables Vol C Tables 4.2.6.8 and 6.1.1.4'
Ga Ga 0.2307 1.6083 'International Tables Vol C Tables 4.2.6.8 and 6.1.1.4'

loop_
_geom_angle_atom_site_label_1
_geom_angle_atom_site_label_2
_geom_angle_atom_site_label_3
_geom_angle
_geom_angle_site_symmetry_1
_geom_angle_site_symmetry_3
_geom_angle_publ_flag
C13 Mn1 P1 93.19(11) . . ?
C13 Mn1 P1 93.19(11) . 2 ?
P1 Mn1 P1 173.6(2) . 2 ?
C13 Mn1 P2 92.98(9) . 2 ?
P1 Mn1 P2 95.50(9) . 2 ?
P1 Mn1 P2 84.17(9) 2 2 ?
C13 Mn1 P2 92.98(9) . . ?
P1 Mn1 P2 84.17(9) . . ?
P1 Mn1 P2 95.50(9) 2 . ?
P2 Mn1 P2 174.0(2) 2 . ?
C13 Mn1 C19 140.9(2) . . ?
P1 Mn1 C19 89.6(2) . . ?
P1 Mn1 C19 85.4(2) 2 . ?
P2 Mn1 C19 125.6(2) 2 . ?
P2 Mn1 C19 48.5(2) . . ?
C7 Ga1 C7 105.4(6) . 2_765 ?
C7 Ga1 C1 111.3(4) . 2_765 ?
C7 Ga1 C1 113.5(4) 2_765 2_765 ?
C7 Ga1 C1 113.5(4) . . ?
C7 Ga1 C1 111.3(4) 2_765 . ?
C1 Ga1 C1 102.0(6) 2_765 . ?
C23 P1 C16 102.8(7) . . ?
C23 P1 C14 103.0(7) . . ?
C16 P1 C14 102.0(8) . . ?
C23 P1 Mn1 108.4(4) . . ?
C16 P1 Mn1 125.2(6) . . ?
C14 P1 Mn1 113.1(5) . . ?
C18 P2 C20 106.5(6) . . ?
C18 P2 C22 99.8(6) . . ?
C20 P2 C22 104.8(6) . . ?
C18 P2 Mn1 116.9(5) . . ?
C20 P2 Mn1 116.7(4) . . ?
C22 P2 Mn1 110.2(4) . . ?
C6 C1 C2 116.9(12) . . ?
C6 C1 Ga1 119.6(8) . . ?
C2 C1 Ga1 123.2(10) . . ?
F2 C2 C3 118.7(12) . . ?
F2 C2 C1 122.4(12) . . ?
C3 C2 C1 118.8(14) . . ?
C4 C3 F3 121.0(14) . . ?
C4 C3 C2 119.6(14) . . ?
F3 C3 C2 119.3(14) . . ?
C3 C4 C5 119.2(13) . . ?
C3 C4 F4 117.1(16) . . ?
C5 C4 F4 123.7(16) . . ?
C6 C5 C4 121.8(13) . . ?
C6 C5 F5 124.1(14) . . ?
C4 C5 F5 114.1(13) . . ?
C5 C6 F6 118.4(11) . . ?
C5 C6 C1 123.7(12) . . ?
F6 C6 C1 117.9(10) . . ?
C8 C7 C12 113.5(10) . . ?
C8 C7 Ga1 127.1(8) . . ?
C12 C7 Ga1 119.4(7) . . ?
C9 C8 F8 114.9(11) . . ?
C9 C8 C7 125.6(12) . . ?
F8 C8 C7 119.4(9) . . ?
C8 C9 F9 123.1(13) . . ?
C8 C9 C10 118.9(12) . . ?
F9 C9 C10 117.9(12) . . ?
F10 C10 C9 120.6(13) . . ?
F10 C10 C11 120.5(14) . . ?
C9 C10 C11 118.9(12) . . ?
F11 C11 C12 120.1(12) . . ?
F11 C11 C10 120.2(12) . . ?
C12 C11 C10 119.8(12) . . ?
F12 C12 C11 118.5(11) . . ?
F12 C12 C7 118.0(9) . . ?
C11 C12 C7 123.2(11) . . ?
O1 C13 Mn1 180.000(2) . . ?
C15 C14 P1 115.9(12) . . ?
C17 C16 P1 116.0(13) . . ?
C19 C18 P2 115.7(10) . . ?
C18 C19 Mn1 67.1(7) . . ?
C21 C20 P2 116.7(9) . . ?
C23 C22 P2 109.6(8) . . ?
C22 C23 P1 108.9(9) . . ?

loop_
_geom_bond_atom_site_label_1
_geom_bond_atom_site_label_2
_geom_bond_distance
_geom_bond_site_symmetry_2
_geom_bond_publ_flag
Mn1 C13 1.72(2) . ?
Mn1 P1 2.265(3) . ?
Mn1 P1 2.265(3) 2 ?
Mn1 P2 2.275(3) 2 ?
Mn1 P2 2.275(3) . ?
Mn1 C19 3.780(13) . ?
Ga1 C7 2.019(10) . ?
Ga1 C7 2.019(10) 2_765 ?
Ga1 C1 2.025(11) 2_765 ?
Ga1 C1 2.025(11) . ?
P1 C23 1.823(11) . ?
P1 C16 1.85(2) . ?
P1 C14 1.86(2) . ?
P2 C18 1.803(13) . ?
P2 C20 1.852(12) . ?
P2 C22 1.836(11) . ?
C1 C6 1.370(14) . ?
C1 C2 1.403(14) . ?
C2 F2 1.296(15) . ?
C2 C3 1.39(2) . ?
C3 C4 1.35(2) . ?
C3 F3 1.345(14) . ?
C4 C5 1.37(2) . ?
C4 F4 1.39(2) . ?
C5 C6 1.26(2) . ?
C5 F5 1.382(15) . ?
C6 F6 1.362(12) . ?
C7 C8 1.355(13) . ?
C7 C12 1.402(14) . ?
C8 C9 1.344(15) . ?
C8 F8 1.357(13) . ?
C9 F9 1.349(13) . ?
C9 C10 1.38(2) . ?
C10 F10 1.316(14) . ?
C10 C11 1.37(2) . ?
C11 F11 1.330(13) . ?
C11 C12 1.36(2) . ?
C12 F12 1.351(12) . ?
C13 O1 1.17(2) . ?
C14 C15 1.50(2) . ?
C16 C17 1.49(2) . ?
C18 C19 1.55(2) . ?
C20 C21 1.529(14) . ?
C22 C23 1.53(2) . ?
